data_2234682
loop_
_publ_author_name
'Jiang, Nan'
'Zuo, Jian'
'Wang, Haiyan'
'Han, Ming'
'Zhai, Xin'

_publ_section_title
;
 (<i>E</i>)-2-[2-(4-Chlorobenzylidene)hydrazin-1-yl]-4-{[3-(dimethylazaniumyl)propyl]amino}quinazolin-1-ium
 bis(perchlorate)
;
_journal_coeditor_code IM2363
_journal_issue 5
_journal_name_full 'Acta Crystallographica Section E'
_journal_page_first o1557
_journal_page_last o1558
_journal_paper_doi 10.1107/S1600536812018272
_journal_volume 68
_journal_year 2012
_chemical_formula_iupac 'C20 H25 Cl N6 2+, 2Cl O4 -'
_chemical_formula_moiety 'C20 H25 Cl N6 2+, 2(Cl O4 -)'
_chemical_formula_sum 'C20 H25 Cl3 N6 O8'
_chemical_formula_weight 583.81
_chemical_name_systematic
;
(<i>E</i>)-2-[2-(4-Chlorobenzylidene)hydrazin-1-yl]-
4-{[3-(dimethylazaniumyl)propyl]amino}quinazolin-1-ium bis(perchlorate)
;
_space_group_IT_number 2
_symmetry_cell_setting triclinic
_symmetry_space_group_name_Hall '-P 1'
_symmetry_space_group_name_H-M 'P -1'
_atom_sites_solution_hydrogens geom
_atom_sites_solution_primary direct
_atom_sites_solution_secondary difmap
_audit_creation_method SHELXL-97
_cell_angle_alpha 104.745(9)
_cell_angle_beta 91.146(10)
_cell_angle_gamma 96.210(10)
_cell_formula_units_Z 2
_cell_length_a 10.4533(18)
_cell_length_b 10.5018(18)
_cell_length_c 12.626(2)
_cell_measurement_reflns_used 4829
_cell_measurement_temperature 293(2)
_cell_measurement_theta_max 30.103
_cell_measurement_theta_min 2.513
_cell_volume 1330.9(4)
_computing_cell_refinement 'SAINT (Siemens, 1996)'
_computing_data_collection 'SMART (Siemens, 1996)'
_computing_data_reduction 'SAINT (Siemens, 1996)'
_computing_molecular_graphics 'SHELXTL (Sheldrick, 2008)'
_computing_publication_material 'SHELXTL (Sheldrick, 2008)'
_computing_structure_refinement 'SHELXL97 (Sheldrick, 2008)'
_computing_structure_solution 'SHELXS97 (Sheldrick, 2008)'
_diffrn_ambient_temperature 293(2)
_diffrn_measured_fraction_theta_full 0.987
_diffrn_measured_fraction_theta_max 0.987
_diffrn_measurement_device_type 'Siemens SMART CCD area-detector'
_diffrn_measurement_method 'phi and omega scans'
_diffrn_radiation_monochromator graphite
_diffrn_radiation_source 'fine-focus sealed tube'
_diffrn_radiation_type MoK\a
_diffrn_radiation_wavelength 0.71073
_diffrn_reflns_av_R_equivalents 0.0228
_diffrn_reflns_av_sigmaI/netI 0.0268
_diffrn_reflns_limit_h_max 12
_diffrn_reflns_limit_h_min -12
_diffrn_reflns_limit_k_max 12
_diffrn_reflns_limit_k_min -12
_diffrn_reflns_limit_l_max 15
_diffrn_reflns_limit_l_min -14
_diffrn_reflns_number 12435
_diffrn_reflns_theta_full 25.50
_diffrn_reflns_theta_max 25.50
_diffrn_reflns_theta_min 1.67
_exptl_absorpt_coefficient_mu 0.399
_exptl_absorpt_correction_T_max 0.9316
_exptl_absorpt_correction_T_min 0.9068
_exptl_absorpt_correction_type multi-scan
_exptl_absorpt_process_details '(SADABS; Sheldrick, 1996)'
_exptl_crystal_colour colorless
_exptl_crystal_density_diffrn 1.457
_exptl_crystal_density_method 'not measured'
_exptl_crystal_description block
_exptl_crystal_F_000 604
_exptl_crystal_size_max 0.25
_exptl_crystal_size_mid 0.23
_exptl_crystal_size_min 0.18
_refine_diff_density_max 0.694
_refine_diff_density_min -0.917
_refine_ls_extinction_method none
_refine_ls_goodness_of_fit_ref 1.089
_refine_ls_hydrogen_treatment constr
_refine_ls_matrix_type full
_refine_ls_number_parameters 371
_refine_ls_number_reflns 4889
_refine_ls_number_restraints 62
_refine_ls_restrained_S_all 1.127
_refine_ls_R_factor_all 0.0833
_refine_ls_R_factor_gt 0.0714
_refine_ls_shift/su_max 0.000
_refine_ls_shift/su_mean 0.000
_refine_ls_structure_factor_coef Fsqd
_refine_ls_weighting_details 'calc w=1/[\s^2^(Fo^2^)+(0.1339P)^2^+1.0689P] where P=(Fo^2^+2Fc^2^)/3'
_refine_ls_weighting_scheme calc
_refine_ls_wR_factor_gt 0.2066
_refine_ls_wR_factor_ref 0.2191
_reflns_number_gt 3979
_reflns_number_total 4889
_reflns_threshold_expression I>2sigma(I)
_cod_data_source_file im2363.cif
_cod_data_source_block I
_cod_database_code 2234682
_cod_database_fobs_code 2234682

loop_
_symmetry_equiv_pos_as_xyz
'x, y, z'
'-x, -y, -z'

loop_
_atom_site_type_symbol
_atom_site_label
_atom_site_fract_x
_atom_site_fract_y
_atom_site_fract_z
_atom_site_U_iso_or_equiv
_atom_site_adp_type
_atom_site_calc_flag
_atom_site_refinement_flags
_atom_site_occupancy
_atom_site_symmetry_multiplicity
_atom_site_disorder_assembly
_atom_site_disorder_group
Cl Cl1 0.32941(8) 0.74253(8) 0.10002(7) 0.0433(3) Uani d . 1 1 . .
Cl Cl2 0.26374(10) 0.25136(12) 0.61278(8) 0.0638(4) Uani d . 1 1 . .
Cl Cl3 -0.49702(12) 0.78162(13) -0.25924(10) 0.0702(4) Uani d . 1 1 B .
N N2 0.2182(3) 0.4226(3) 0.3840(3) 0.0455(7) Uani d . 1 1 . .
H H2D 0.2213 0.3602 0.4166 0.055 Uiso calc R 1 1 A 1
N N3 0.1121(3) 0.5197(3) 0.2718(2) 0.0391(6) Uani d . 1 1 . .
N N4 -0.0771(3) 0.4117(3) 0.1697(2) 0.0380(6) Uani d . 1 1 . .
H H4C -0.1379 0.4135 0.1234 0.046 Uiso calc R 1 1 B .
N N5 0.0158(3) 0.6172(3) 0.1555(2) 0.0399(6) Uani d . 1 1 . .
H H5C 0.0781 0.6806 0.1710 0.048 Uiso calc R 1 1 B .
N N6 -0.0855(3) 0.6209(3) 0.0851(2) 0.0369(6) Uani d . 1 1 B .
O O1 0.3001(3) 0.6543(3) -0.0088(2) 0.0553(7) Uani d . 1 1 . .
O O2 0.2245(3) 0.8192(3) 0.1395(3) 0.0617(8) Uani d . 1 1 . .
O O3 0.3692(3) 0.6777(3) 0.1811(2) 0.0582(7) Uani d . 1 1 . .
O O4 0.4611(4) 0.8581(4) 0.0865(4) 0.1015(14) Uani d . 1 1 . .
O O5 0.1324(4) 0.2708(10) 0.6082(4) 0.201(4) Uani d . 1 1 . .
O O6 0.2930(6) 0.1273(4) 0.6352(4) 0.123(2) Uani d . 1 1 . .
O O7 0.3248(4) 0.2711(4) 0.5170(3) 0.0731(9) Uani d . 1 1 . .
O O8 0.3333(5) 0.3762(5) 0.7247(4) 0.1072(14) Uani d . 1 1 . .
C C1 0.3790(6) 0.9314(8) 0.3904(6) 0.094(3) Uani d PDU 0.768(10) 1 B 1
H H1B 0.3551 0.9663 0.3306 0.141 Uiso calc PR 0.768(10) 1 B 1
H H1C 0.4612 0.8987 0.3783 0.141 Uiso calc PR 0.768(10) 1 B 1
H H1D 0.3842 1.0001 0.4576 0.141 Uiso calc PR 0.768(10) 1 B 1
C C2 0.1534(15) 0.8623(13) 0.3983(9) 0.054(3) Uani d PU 0.768(10) 1 B 1
H H2A 0.0894 0.7915 0.4033 0.081 Uiso calc PR 0.768(10) 1 B 1
H H2B 0.1373 0.8877 0.3318 0.081 Uiso calc PR 0.768(10) 1 B 1
H H2C 0.1493 0.9370 0.4601 0.081 Uiso calc PR 0.768(10) 1 B 1
N N1 0.2784(4) 0.8189(4) 0.3980(3) 0.0711(11) Uani d PDU 0.768(10) 1 B 1
H H1A 0.2818 0.7500 0.3379 0.085 Uiso calc PR 0.768(10) 1 B 1
C C3 0.3380(7) 0.7866(6) 0.4925(5) 0.071(2) Uani d PDU 0.768(10) 1 B 1
H H3A 0.3252 0.8526 0.5596 0.085 Uiso calc PR 0.768(10) 1 B 1
H H3B 0.4297 0.7839 0.4841 0.085 Uiso calc PR 0.768(10) 1 B 1
C C4 0.2729(9) 0.6522(6) 0.4957(5) 0.079(3) Uani d PDU 0.768(10) 1 B 1
H H4A 0.1807 0.6504 0.4836 0.095 Uiso calc PR 0.768(10) 1 B 1
H H4B 0.2881 0.6397 0.5683 0.095 Uiso calc PR 0.768(10) 1 B 1
C C5 0.3222(4) 0.5303(4) 0.4057(4) 0.0635(12) Uani d PD 0.768(10) 1 B 1
H H5A 0.3423 0.5563 0.3390 0.076 Uiso calc PR 0.768(10) 1 B 1
H H5B 0.3990 0.5033 0.4340 0.076 Uiso calc PR 0.768(10) 1 B 1
C C1' 0.4014(16) 0.885(3) 0.438(2) 0.081(7) Uani d PDU 0.232(10) 1 B 2
H H1'B 0.4612 0.8206 0.4339 0.121 Uiso calc PR 0.232(10) 1 B 2
H H1'C 0.3972 0.9346 0.5124 0.121 Uiso calc PR 0.232(10) 1 B 2
H H1'D 0.4297 0.9437 0.3936 0.121 Uiso calc PR 0.232(10) 1 B 2
C C2' 0.156(4) 0.896(4) 0.397(4) 0.059(11) Uani d PU 0.232(10) 1 B 2
H H2'A 0.1676 0.9518 0.3478 0.089 Uiso calc PR 0.232(10) 1 B 2
H H2'B 0.1452 0.9492 0.4697 0.089 Uiso calc PR 0.232(10) 1 B 2
H H2'C 0.0805 0.8331 0.3734 0.089 Uiso calc PR 0.232(10) 1 B 2
N N1' 0.2784(4) 0.8189(4) 0.3980(3) 0.0711(11) Uani d PDU 0.232(10) 1 B 2
H H1'A 0.2844 0.7628 0.3307 0.085 Uiso calc PR 0.232(10) 1 B 2
C C3' 0.2400(10) 0.7379(10) 0.4811(8) 0.027(4) Uani d PDU 0.232(10) 1 B 2
H H3'A 0.2259 0.7983 0.5508 0.032 Uiso calc PR 0.232(10) 1 B 2
H H3'B 0.1594 0.6825 0.4552 0.032 Uiso calc PR 0.232(10) 1 B 2
C C4' 0.3425(12) 0.6497(11) 0.4986(10) 0.033(4) Uani d PDU 0.232(10) 1 B 2
H H4'A 0.4283 0.6954 0.4992 0.040 Uiso calc PR 0.232(10) 1 B 2
H H4'B 0.3320 0.6261 0.5676 0.040 Uiso calc PR 0.232(10) 1 B 2
C C5' 0.3222(4) 0.5303(4) 0.4057(4) 0.0635(12) Uani d PD 0.232(10) 1 B 2
H H5'A 0.3229 0.5634 0.3407 0.076 Uiso calc PR 0.232(10) 1 B 2
H H5'B 0.4003 0.4881 0.4056 0.076 Uiso calc PR 0.232(10) 1 B 2
C C6 0.1190(3) 0.4168(3) 0.3162(3) 0.0377(7) Uani d . 1 1 B .
C C7 0.0215(3) 0.3013(3) 0.2901(3) 0.0377(7) Uani d . 1 1 . .
C C8 0.0235(4) 0.1903(4) 0.3319(3) 0.0476(8) Uani d . 1 1 B .
H H8 0.0881 0.1891 0.3833 0.057 Uiso calc R 1 1 . .
C C9 -0.0688(4) 0.0830(4) 0.2980(3) 0.0523(9) Uani d . 1 1 . .
H H9 -0.0663 0.0093 0.3258 0.063 Uiso calc R 1 1 B .
C C10 -0.1655(4) 0.0850(4) 0.2224(3) 0.0535(9) Uani d . 1 1 B .
H H10 -0.2279 0.0121 0.1998 0.064 Uiso calc R 1 1 . .
C C11 -0.1714(4) 0.1935(4) 0.1798(3) 0.0491(9) Uani d . 1 1 . .
H H11 -0.2375 0.1940 0.1297 0.059 Uiso calc R 1 1 B .
C C12 -0.0763(3) 0.3026(3) 0.2132(3) 0.0384(7) Uani d . 1 1 B .
C C13 0.0161(3) 0.5139(3) 0.1994(3) 0.0353(7) Uani d . 1 1 B .
C C14 -0.0831(3) 0.7243(3) 0.0498(3) 0.0398(7) Uani d . 1 1 . .
H H14 -0.0154 0.7918 0.0722 0.048 Uiso calc R 1 1 B .
C C15 -0.1847(3) 0.7380(3) -0.0249(3) 0.0376(7) Uani d . 1 1 B .
C C16 -0.2904(3) 0.6397(3) -0.0569(3) 0.0425(8) Uani d . 1 1 . .
H H16 -0.2963 0.5654 -0.0292 0.051 Uiso calc R 1 1 B .
C C17 -0.3850(4) 0.6532(4) -0.1289(3) 0.0478(9) Uani d . 1 1 B .
H H17 -0.4547 0.5880 -0.1506 0.057 Uiso calc R 1 1 . .
C C18 -0.3756(3) 0.7649(4) -0.1690(3) 0.0440(8) Uani d . 1 1 . .
C C19 -0.2739(4) 0.8635(4) -0.1393(3) 0.0464(8) Uani d . 1 1 B .
H H19 -0.2689 0.9374 -0.1676 0.056 Uiso calc R 1 1 . .
C C20 -0.1798(3) 0.8500(3) -0.0664(3) 0.0437(8) Uani d . 1 1 . .
H H20 -0.1113 0.9168 -0.0442 0.052 Uiso calc R 1 1 B .

loop_
_atom_site_aniso_label
_atom_site_aniso_U_11
_atom_site_aniso_U_22
_atom_site_aniso_U_33
_atom_site_aniso_U_12
_atom_site_aniso_U_13
_atom_site_aniso_U_23
Cl1 0.0423(5) 0.0379(5) 0.0468(5) -0.0048(3) -0.0039(3) 0.0099(4)
Cl2 0.0543(6) 0.0819(8) 0.0474(6) -0.0141(5) -0.0011(4) 0.0116(5)
Cl3 0.0688(7) 0.0759(8) 0.0666(7) 0.0096(6) -0.0302(5) 0.0216(6)
N2 0.0436(16) 0.0429(16) 0.0513(17) 0.0030(12) -0.0128(13) 0.0165(13)
N3 0.0363(14) 0.0390(15) 0.0406(15) 0.0044(11) -0.0049(11) 0.0086(12)
N4 0.0353(14) 0.0420(15) 0.0369(14) 0.0026(11) -0.0058(11) 0.0119(12)
N5 0.0338(14) 0.0432(16) 0.0436(15) 0.0020(11) -0.0071(11) 0.0144(12)
N6 0.0329(13) 0.0410(15) 0.0375(14) 0.0041(11) -0.0051(11) 0.0119(12)
O1 0.0659(17) 0.0486(15) 0.0455(14) -0.0049(13) -0.0153(12) 0.0072(12)
O2 0.0433(15) 0.0480(16) 0.090(2) -0.0004(12) 0.0120(14) 0.0124(15)
O3 0.0685(18) 0.0532(16) 0.0528(16) -0.0003(13) -0.0138(13) 0.0178(13)
O4 0.081(3) 0.082(3) 0.126(3) -0.016(2) 0.024(2) 0.008(2)
O5 0.042(2) 0.408(12) 0.098(4) 0.007(4) -0.017(2) -0.026(5)
O6 0.222(6) 0.058(2) 0.084(3) -0.029(3) 0.009(3) 0.029(2)
O7 0.092(2) 0.086(2) 0.0534(17) 0.0278(19) 0.0155(16) 0.0313(16)
O8 0.091(3) 0.111(3) 0.102(3) 0.006(2) -0.008(2) -0.001(3)
C1 0.047(3) 0.133(7) 0.067(4) 0.006(4) -0.015(3) -0.034(4)
C2 0.064(5) 0.042(8) 0.051(4) 0.011(5) -0.003(3) 0.002(4)
N1 0.096(3) 0.074(2) 0.0416(18) 0.044(2) -0.0082(17) -0.0013(16)
C3 0.078(5) 0.075(4) 0.054(3) 0.008(4) -0.011(3) 0.006(3)
C4 0.095(6) 0.089(5) 0.037(3) -0.045(5) -0.012(3) 0.011(3)
C5 0.064(3) 0.056(2) 0.072(3) -0.012(2) -0.034(2) 0.031(2)
C1' 0.094(11) 0.083(10) 0.079(10) 0.007(8) -0.001(8) 0.048(9)
C2' 0.037(11) 0.009(12) 0.12(2) 0.001(8) 0.015(11) 0.005(10)
N1' 0.096(3) 0.074(2) 0.0416(18) 0.044(2) -0.0082(17) -0.0013(16)
C3' 0.026(7) 0.016(6) 0.029(6) -0.008(5) -0.003(5) -0.009(5)
C4' 0.016(6) 0.052(7) 0.028(6) -0.018(5) -0.016(5) 0.013(5)
C5' 0.064(3) 0.056(2) 0.072(3) -0.012(2) -0.034(2) 0.031(2)
C6 0.0398(17) 0.0392(17) 0.0345(16) 0.0077(13) -0.0010(13) 0.0095(13)
C7 0.0377(17) 0.0405(18) 0.0348(16) 0.0041(13) -0.0003(13) 0.0100(13)
C8 0.050(2) 0.049(2) 0.049(2) 0.0068(16) -0.0018(16) 0.0198(16)
C9 0.055(2) 0.048(2) 0.057(2) 0.0001(17) 0.0010(18) 0.0220(18)
C10 0.054(2) 0.046(2) 0.059(2) -0.0074(17) -0.0009(18) 0.0162(18)
C11 0.0455(19) 0.054(2) 0.047(2) -0.0047(16) -0.0081(15) 0.0169(17)
C12 0.0374(16) 0.0400(18) 0.0375(17) 0.0020(13) 0.0027(13) 0.0102(14)
C13 0.0353(16) 0.0379(17) 0.0333(15) 0.0085(13) 0.0006(12) 0.0088(13)
C14 0.0372(17) 0.0385(18) 0.0428(18) 0.0018(13) -0.0055(13) 0.0102(14)
C15 0.0394(17) 0.0347(17) 0.0379(16) 0.0065(13) -0.0014(13) 0.0073(13)
C16 0.0475(19) 0.0337(17) 0.0449(18) 0.0031(14) -0.0054(15) 0.0091(14)
C17 0.049(2) 0.0392(19) 0.049(2) 0.0010(15) -0.0108(16) 0.0037(15)
C18 0.0437(18) 0.051(2) 0.0357(17) 0.0128(15) -0.0069(14) 0.0059(15)
C19 0.052(2) 0.0432(19) 0.050(2) 0.0102(16) -0.0016(16) 0.0206(16)
C20 0.0400(18) 0.0367(18) 0.056(2) 0.0017(14) -0.0035(15) 0.0155(15)

loop_
_atom_type_symbol
_atom_type_description
_atom_type_scat_dispersion_real
_atom_type_scat_dispersion_imag
_atom_type_scat_source
C C 0.0033 0.0016 'International Tables Vol C Tables 4.2.6.8 and 6.1.1.4'
H H 0.0000 0.0000 'International Tables Vol C Tables 4.2.6.8 and 6.1.1.4'
N N 0.0061 0.0033 'International Tables Vol C Tables 4.2.6.8 and 6.1.1.4'
O O 0.0106 0.0060 'International Tables Vol C Tables 4.2.6.8 and 6.1.1.4'
Cl Cl 0.1484 0.1585 'International Tables Vol C Tables 4.2.6.8 and 6.1.1.4'

loop_
_geom_angle_atom_site_label_1
_geom_angle_atom_site_label_2
_geom_angle_atom_site_label_3
_geom_angle
O3 Cl1 O2 110.00(19)
O3 Cl1 O1 114.28(17)
O2 Cl1 O1 112.44(19)
O3 Cl1 O4 107.1(2)
O2 Cl1 O4 106.45(18)
O1 Cl1 O4 106.02(19)
O5 Cl2 O7 110.7(3)
O5 Cl2 O6 116.7(5)
O7 Cl2 O6 110.9(3)
O5 Cl2 O8 105.3(3)
O7 Cl2 O8 107.5(2)
O6 Cl2 O8 105.0(3)
C6 N2 C5 122.3(3)
C6 N2 H2D 118.8
C5 N2 H2D 118.8
C13 N3 C6 119.0(3)
C13 N4 C12 120.5(3)
C13 N4 H4C 119.7
C12 N4 H4C 119.7
C13 N5 N6 119.2(3)
C13 N5 H5C 120.4
N6 N5 H5C 120.4
C14 N6 N5 116.2(3)
N1 C1 H1B 109.5
N1 C1 H1C 109.5
H1B C1 H1C 109.5
N1 C1 H1D 109.5
H1B C1 H1D 109.5
H1C C1 H1D 109.5
N1 C2 H2A 109.5
N1 C2 H2B 109.5
H2A C2 H2B 109.5
N1 C2 H2C 109.5
H2A C2 H2C 109.5
H2B C2 H2C 109.5
C2 N1 C3 123.2(6)
C2 N1 C1 109.2(6)
C3 N1 C1 97.5(5)
C2 N1 H1A 108.6
C3 N1 H1A 108.6
C1 N1 H1A 108.6
N1 C3 C4 106.3(5)
N1 C3 H3A 110.5
C4 C3 H3A 110.5
N1 C3 H3B 110.5
C4 C3 H3B 110.5
H3A C3 H3B 108.7
C3 C4 C5 113.7(5)
C3 C4 H4A 108.8
C5 C4 H4A 108.8
C3 C4 H4B 108.8
C5 C4 H4B 108.8
H4A C4 H4B 107.7
N2 C5 C4 106.7(4)
N2 C5 H5A 110.4
C4 C5 H5A 110.4
N2 C5 H5B 110.4
C4 C5 H5B 110.4
H5A C5 H5B 108.6
H1'B C1' H1'C 109.5
H1'B C1' H1'D 109.5
H1'C C1' H1'D 109.5
H2'A C2' H2'B 109.5
H2'A C2' H2'C 109.5
H2'B C2' H2'C 109.5
C4' C3' H3'A 109.0
C4' C3' H3'B 109.0
H3'A C3' H3'B 107.8
C3' C4' H4'A 110.6
C3' C4' H4'B 110.6
H4'A C4' H4'B 108.7
N2 C6 N3 117.7(3)
N2 C6 C7 120.5(3)
N3 C6 C7 121.8(3)
C12 C7 C8 119.3(3)
C12 C7 C6 115.8(3)
C8 C7 C6 124.8(3)
C9 C8 C7 120.7(4)
C9 C8 H8 119.6
C7 C8 H8 119.6
C8 C9 C10 119.7(4)
C8 C9 H9 120.1
C10 C9 H9 120.1
C9 C10 C11 121.2(4)
C9 C10 H10 119.4
C11 C10 H10 119.4
C10 C11 C12 119.2(4)
C10 C11 H11 120.4
C12 C11 H11 120.4
N4 C12 C7 119.5(3)
N4 C12 C11 120.8(3)
C7 C12 C11 119.8(3)
N3 C13 N5 116.5(3)
N3 C13 N4 123.4(3)
N5 C13 N4 120.1(3)
N6 C14 C15 120.7(3)
N6 C14 H14 119.6
C15 C14 H14 119.6
C20 C15 C16 118.6(3)
C20 C15 C14 120.6(3)
C16 C15 C14 120.8(3)
C17 C16 C15 120.1(3)
C17 C16 H16 119.9
C15 C16 H16 119.9
C16 C17 C18 119.4(3)
C16 C17 H17 120.3
C18 C17 H17 120.3
C19 C18 C17 122.2(3)
C19 C18 Cl3 118.9(3)
C17 C18 Cl3 119.0(3)
C18 C19 C20 118.2(3)
C18 C19 H19 120.9
C20 C19 H19 120.9
C19 C20 C15 121.5(3)
C19 C20 H20 119.3
C15 C20 H20 119.3

loop_
_geom_bond_atom_site_label_1
_geom_bond_atom_site_label_2
_geom_bond_distance
Cl1 O3 1.444(3)
Cl1 O2 1.452(3)
Cl1 O1 1.454(3)
Cl1 O4 1.775(4)
Cl2 O5 1.412(5)
Cl2 O7 1.430(3)
Cl2 O6 1.464(5)
Cl2 O8 1.747(5)
Cl3 C18 1.741(4)
N2 C6 1.318(4)
N2 C5 1.450(5)
N2 H2D 0.8600
N3 C13 1.330(4)
N3 C6 1.346(4)
N4 C13 1.341(4)
N4 C12 1.392(4)
N4 H4C 0.8600
N5 C13 1.338(4)
N5 N6 1.379(4)
N5 H5C 0.8600
N6 C14 1.272(4)
C1 N1 1.517(7)
C1 H1B 0.9600
C1 H1C 0.9600
C1 H1D 0.9600
C2 N1 1.430(16)
C2 H2A 0.9600
C2 H2B 0.9600
C2 H2C 0.9600
N1 C3 1.465(6)
N1 H1A 0.9100
C3 C4 1.510(7)
C3 H3A 0.9700
C3 H3B 0.9700
C4 C5 1.620(7)
C4 H4A 0.9700
C4 H4B 0.9700
C5 H5A 0.9700
C5 H5B 0.9700
C1' H1'B 0.9600
C1' H1'C 0.9600
C1' H1'D 0.9600
C2' H2'A 0.9600
C2' H2'B 0.9600
C2' H2'C 0.9600
C3' C4' 1.538(10)
C3' H3'A 0.9700
C3' H3'B 0.9700
C4' H4'A 0.9700
C4' H4'B 0.9700
C6 C7 1.461(5)
C7 C12 1.398(5)
C7 C8 1.400(5)
C8 C9 1.374(5)
C8 H8 0.9300
C9 C10 1.382(6)
C9 H9 0.9300
C10 C11 1.384(6)
C10 H10 0.9300
C11 C12 1.404(5)
C11 H11 0.9300
C14 C15 1.450(5)
C14 H14 0.9300
C15 C20 1.400(5)
C15 C16 1.404(5)
C16 C17 1.372(5)
C16 H16 0.9300
C17 C18 1.386(5)
C17 H17 0.9300
C18 C19 1.375(5)
C19 C20 1.378(5)
C19 H19 0.9300
C20 H20 0.9300

loop_
_geom_hbond_atom_site_label_D
_geom_hbond_atom_site_label_H
_geom_hbond_atom_site_label_A
_geom_hbond_site_symmetry_A
_geom_hbond_distance_DH
_geom_hbond_distance_HA
_geom_hbond_distance_DA
_geom_hbond_angle_DHA
N1 H1A O3 . 0.91 2.19 2.990(5) 146.7
N5 H5C O2 . 0.86 2.11 2.922(4) 156.8
N4 H4C O1 2_565 0.86 2.14 2.964(4) 159.6
N2 H2D O7 . 0.86 2.10 2.873(5) 148.9
C19 H19 O2 2_575 0.93 2.48 3.316(5) 149.7
C1 H1D O6 1_565 0.96 2.56 3.445(8) 153.1
C1 H1C O6 2_666 0.96 2.62 3.555(10) 165.6
